data_1503688
loop_
_publ_author_name
'Matsuno, Yosuke'
'Deguchi, Jun'
'Hosoya, Takahiro'
'Hirasawa, Yusuke'
'Hirobe, Chieko'
'Shiro, Motoo'
'Morita, Hiroshi'

_publ_section_title
;
 Sucutiniranes C-F, cassane-type diterpenes from Bowdichia nitida.
;
_journal_issue 5
_journal_name_full 'Journal of natural products'
_journal_page_first 976
_journal_page_last 979
_journal_paper_doi 10.1021/np900023d
_journal_volume 72
_journal_year 2009
_chemical_absolute_configuration ad
_chemical_formula_moiety 'C27 H33 Br O4 '
_chemical_formula_sum 'C27 H33 Br O4'
_chemical_formula_weight 501.46
_space_group_IT_number 19
_symmetry_cell_setting orthorhombic
_symmetry_Int_Tables_number 19
_symmetry_space_group_name_Hall 'P 2ac 2ab'
_symmetry_space_group_name_H-M 'P 21 21 21'
_cell_angle_alpha 90.0000
_cell_angle_beta 90.0000
_cell_angle_gamma 90.0000
_cell_formula_units_Z 4
_cell_length_a 10.04377(18)
_cell_length_b 12.1650(2)
_cell_length_c 19.2375(7)
_cell_measurement_reflns_used 13197
_cell_measurement_temperature 93.1
_cell_measurement_theta_max 68.3
_cell_measurement_theta_min 4.3
_cell_volume 2350.49(10)
_computing_cell_refinement 'PROCESS-AUTO (Rigaku, 1998)'
_computing_data_collection 'PROCESS-AUTO (Rigaku, 1998)'
_computing_data_reduction 'CrystalStructure (Rigaku & RAC 2007)'
_computing_molecular_graphics 'ORTEP (Johnson, 1976)'
_computing_publication_material 'CrystalStructure (Rigaku & RAC 2007)'
_computing_structure_refinement 'SHELXL97 (Sheldrick, 1997)'
_computing_structure_solution 'SHELXS97 (Sheldrick, 1997)'
_diffrn_detector_area_resol_mean 10.00
_diffrn_measured_fraction_theta_full 0.998
_diffrn_measured_fraction_theta_max 0.998
_diffrn_measurement_device_type 'Rigaku RAXIS-RAPID'
_diffrn_measurement_method \w
_diffrn_radiation_type 'Cu K\a'
_diffrn_radiation_wavelength 1.54187
_diffrn_reflns_av_R_equivalents 0.022
_diffrn_reflns_limit_h_max 10
_diffrn_reflns_limit_h_min -11
_diffrn_reflns_limit_k_max 14
_diffrn_reflns_limit_k_min -14
_diffrn_reflns_limit_l_max 23
_diffrn_reflns_limit_l_min -23
_diffrn_reflns_number 22309
_diffrn_reflns_theta_full 68.24
_diffrn_reflns_theta_max 68.24
_exptl_absorpt_coefficient_mu 2.634
_exptl_absorpt_correction_T_max 0.877
_exptl_absorpt_correction_T_min 0.615
_exptl_absorpt_correction_type multi-scan
_exptl_absorpt_process_details
;
    Higashi, T. (1995). Program for Absorption Correction.
    Rigaku Corporation, Tokyo, Japan.
;
_exptl_crystal_colour colorless
_exptl_crystal_density_diffrn 1.417
_exptl_crystal_density_method 'not measured'
_exptl_crystal_description platelet
_exptl_crystal_F_000 1048.00
_exptl_crystal_size_max 0.23
_exptl_crystal_size_mid 0.12
_exptl_crystal_size_min 0.05
_refine_diff_density_max 0.28
_refine_diff_density_min -0.16
_refine_ls_abs_structure_details 'Flack, H. D. (1983), Acta Cryst. A39, 876-881.  1834 Friedel Pairs'
_refine_ls_abs_structure_Flack -0.022(9)
_refine_ls_extinction_method none
_refine_ls_goodness_of_fit_ref 1.073
_refine_ls_hydrogen_treatment constr
_refine_ls_number_parameters 294
_refine_ls_number_reflns 4274
_refine_ls_R_factor_gt 0.0198
_refine_ls_shift/su_max 0.0020
_refine_ls_structure_factor_coef Fsqd
_refine_ls_weighting_details 'w = 1/[\s^2^(Fo^2^)+(0.0251P)^2^+0.6805P] where P=(Fo^2^+2Fc^2^)/3'
_refine_ls_weighting_scheme calc
_refine_ls_wR_factor_ref 0.0502
_reflns_number_gt 4154
_reflns_number_total 4274
_reflns_threshold_expression F^2^>2.0\s(F^2^)
_cod_data_source_file np900023d_si_002.cif
_cod_data_source_block '_BN-X1'
_cod_original_cell_volume 2350.48(10)
_cod_original_formula_sum 'C27 H33 Br O4 '
_cod_database_code 1503688

loop_
_symmetry_equiv_pos_site_id
_symmetry_equiv_pos_as_xyz
1 +X,+Y,+Z
2 1/2+X,1/2-Y,-Z
3 -X,1/2+Y,1/2-Z
4 1/2-X,-Y,1/2+Z

loop_
_atom_site_label
_atom_site_type_symbol
_atom_site_fract_x
_atom_site_fract_y
_atom_site_fract_z
_atom_site_U_iso_or_equiv
_atom_site_adp_type
_atom_site_occupancy
_atom_site_symmetry_multiplicity
_atom_site_calc_flag
_atom_site_refinement_flags
Br1 Br 1.14938(2) 0.613949(15) 0.445582(10) 0.02036(5) Uani 1.00 1 d .
O1 O 0.25227(16) 0.01377(11) 0.29299(7) 0.0232(3) Uani 1.00 1 d .
O2 O 0.40770(13) 0.64598(10) 0.28933(7) 0.0203(2) Uani 1.00 1 d .
H2O H 0.3634 0.6595 0.3254 0.024 Uiso 1.00 1 c R
O3 O 0.52451(13) 0.46558(11) 0.35621(6) 0.0170(2) Uani 1.00 1 d .
O4 O 0.46598(13) 0.59539(10) 0.43467(6) 0.0209(2) Uani 1.00 1 d .
C1 C 0.23864(19) 0.40119(15) 0.20120(9) 0.0163(3) Uani 1.00 1 d .
C2 C 0.10461(18) 0.38346(17) 0.16386(9) 0.0193(3) Uani 1.00 1 d .
H2A H 0.1045 0.3101 0.1416 0.023 Uiso 1.00 1 c R
H2B H 0.0318 0.3849 0.1986 0.023 Uiso 1.00 1 c R
C3 C 0.0783(2) 0.47088(17) 0.10871(10) 0.0242(4) Uani 1.00 1 d .
H3A H 0.1508 0.4703 0.0738 0.029 Uiso 1.00 1 c R
H3B H -0.0066 0.4549 0.0845 0.029 Uiso 1.00 1 c R
C4 C 0.0708(2) 0.58288(16) 0.14331(10) 0.0228(4) Uani 1.00 1 d .
H4A H -0.0053 0.5830 0.1760 0.027 Uiso 1.00 1 c R
H4B H 0.0525 0.6388 0.1072 0.027 Uiso 1.00 1 c R
C5 C 0.19682(19) 0.61685(17) 0.18315(9) 0.0197(3) Uani 1.00 1 d .
C6 C 0.2429(2) 0.52070(15) 0.23208(9) 0.0149(3) Uani 1.00 1 d .
H6 H 0.1776 0.5203 0.2713 0.018 Uiso 1.00 1 c R
C7 C 0.37997(19) 0.53630(15) 0.26638(9) 0.0161(4) Uani 1.00 1 d .
H7 H 0.4497 0.5150 0.2318 0.019 Uiso 1.00 1 c R
C8 C 0.38984(18) 0.45819(15) 0.32792(9) 0.0152(3) Uani 1.00 1 d .
H8 H 0.3247 0.4814 0.3644 0.018 Uiso 1.00 1 c R
C9 C 0.3680(2) 0.33682(14) 0.31113(9) 0.0156(3) Uani 1.00 1 d .
H9 H 0.4483 0.3110 0.2851 0.019 Uiso 1.00 1 c R
C10 C 0.2464(2) 0.31914(14) 0.26325(9) 0.0162(3) Uani 1.00 1 d .
H10 H 0.1649 0.3307 0.2922 0.019 Uiso 1.00 1 c R
C11 C 0.2444(2) 0.19820(15) 0.23838(10) 0.0203(4) Uani 1.00 1 d .
H11A H 0.1555 0.1799 0.2195 0.024 Uiso 1.00 1 c R
H11B H 0.3110 0.1877 0.2010 0.024 Uiso 1.00 1 c R
C12 C 0.27543(18) 0.12515(16) 0.29755(10) 0.0194(3) Uani 1.00 1 d .
C13 C 0.32598(19) 0.15165(15) 0.35991(9) 0.0198(4) Uani 1.00 1 d .
C14 C 0.3603(2) 0.26821(15) 0.37958(9) 0.0183(3) Uani 1.00 1 d .
H14 H 0.4511 0.2676 0.4009 0.022 Uiso 1.00 1 c R
C15 C 0.2894(2) -0.02811(18) 0.35663(11) 0.0277(4) Uani 1.00 1 d .
H15 H 0.2838 -0.1036 0.3690 0.033 Uiso 1.00 1 c R
C16 C 0.3343(2) 0.05104(15) 0.39871(10) 0.0232(4) Uani 1.00 1 d .
H16 H 0.3655 0.0425 0.4450 0.028 Uiso 1.00 1 c R
C17 C 0.3538(2) 0.37854(15) 0.14969(8) 0.0187(3) Uani 1.00 1 d .
H17A H 0.3312 0.3151 0.1206 0.022 Uiso 1.00 1 c R
H17B H 0.4355 0.3629 0.1757 0.022 Uiso 1.00 1 c R
H17C H 0.3676 0.4432 0.1202 0.022 Uiso 1.00 1 c R
C18 C 0.3043(2) 0.65392(17) 0.13145(10) 0.0227(4) Uani 1.00 1 d .
H18A H 0.3142 0.5983 0.0950 0.027 Uiso 1.00 1 c R
H18B H 0.3891 0.6630 0.1559 0.027 Uiso 1.00 1 c R
H18C H 0.2780 0.7241 0.1105 0.027 Uiso 1.00 1 c R
C19 C 0.1573(2) 0.71784(15) 0.22682(10) 0.0239(4) Uani 1.00 1 d .
H19A H 0.1044 0.7683 0.1983 0.029 Uiso 1.00 1 c R
H19B H 0.2377 0.7554 0.2431 0.029 Uiso 1.00 1 c R
H19C H 0.1044 0.6940 0.2669 0.029 Uiso 1.00 1 c R
C20 C 0.2620(2) 0.31095(16) 0.43458(10) 0.0260(4) Uani 1.00 1 d .
H20A H 0.2930 0.3820 0.4523 0.031 Uiso 1.00 1 c R
H20B H 0.2564 0.2582 0.4729 0.031 Uiso 1.00 1 c R
H20C H 0.1738 0.3200 0.4135 0.031 Uiso 1.00 1 c R
C21 C 0.5495(2) 0.54053(14) 0.40561(9) 0.0155(3) Uani 1.00 1 d .
C22 C 0.69549(19) 0.54988(15) 0.41879(9) 0.0158(3) Uani 1.00 1 d .
C23 C 0.7397(2) 0.63150(15) 0.46436(8) 0.0171(3) Uani 1.00 1 d .
H23 H 0.6766 0.6735 0.4899 0.021 Uiso 1.00 1 c R
C24 C 0.87406(19) 0.65188(15) 0.47282(9) 0.0163(3) Uani 1.00 1 d .
H24 H 0.9041 0.7083 0.5031 0.020 Uiso 1.00 1 c R
C25 C 0.96376(18) 0.58800(14) 0.43602(10) 0.0175(3) Uani 1.00 1 d .
C26 C 0.9230(2) 0.50471(16) 0.39178(10) 0.0198(4) Uani 1.00 1 d .
H26 H 0.9866 0.4610 0.3678 0.024 Uiso 1.00 1 c R
C27 C 0.7875(2) 0.48613(15) 0.38304(9) 0.0172(4) Uani 1.00 1 d .
H27 H 0.7579 0.4298 0.3526 0.021 Uiso 1.00 1 c R

loop_
_atom_site_aniso_label
_atom_site_aniso_U_11
_atom_site_aniso_U_22
_atom_site_aniso_U_33
_atom_site_aniso_U_12
_atom_site_aniso_U_13
_atom_site_aniso_U_23
Br1 0.01666(10) 0.02123(9) 0.02319(9) -0.00100(8) -0.00084(9) -0.00669(8)
O1 0.0239(7) 0.0134(6) 0.0322(7) -0.0001(6) 0.0015(6) -0.0016(5)
O2 0.0256(7) 0.0148(6) 0.0205(6) -0.0028(5) -0.0015(5) -0.0022(5)
O3 0.0155(7) 0.0170(6) 0.0185(6) 0.0014(5) -0.0014(5) -0.0042(5)
O4 0.0183(6) 0.0246(7) 0.0198(6) 0.0012(5) -0.0003(5) -0.0054(5)
C1 0.0169(9) 0.0155(9) 0.0165(8) -0.0006(7) -0.0000(7) -0.0023(7)
C2 0.0198(9) 0.0192(8) 0.0189(8) -0.0043(8) -0.0025(7) -0.0006(8)
C3 0.0212(11) 0.0303(11) 0.0212(9) -0.0016(9) -0.0056(8) 0.0019(8)
C4 0.0181(10) 0.0245(10) 0.0256(9) 0.0017(8) -0.0029(8) 0.0052(8)
C5 0.0196(9) 0.0188(8) 0.0206(8) 0.0022(8) -0.0002(7) 0.0017(8)
C6 0.0164(9) 0.0145(8) 0.0140(8) 0.0012(7) 0.0019(7) -0.0003(7)
C7 0.0170(10) 0.0132(8) 0.0182(8) -0.0015(7) 0.0015(7) -0.0013(7)
C8 0.0132(9) 0.0167(8) 0.0158(8) 0.0000(7) -0.0014(7) -0.0020(7)
C9 0.0157(10) 0.0157(8) 0.0155(8) 0.0011(7) -0.0001(7) -0.0016(6)
C10 0.0177(9) 0.0136(9) 0.0174(8) -0.0002(7) 0.0012(7) -0.0015(7)
C11 0.0221(10) 0.0175(9) 0.0215(9) -0.0026(8) 0.0003(8) -0.0027(7)
C12 0.0175(10) 0.0143(8) 0.0262(9) -0.0007(8) 0.0039(7) -0.0012(8)
C13 0.0184(10) 0.0172(8) 0.0239(8) 0.0011(7) 0.0042(7) 0.0006(7)
C14 0.0210(10) 0.0162(8) 0.0178(8) 0.0012(8) 0.0014(8) 0.0026(6)
C15 0.0268(12) 0.0183(9) 0.0381(11) 0.0029(8) 0.0052(9) 0.0073(9)
C16 0.0219(11) 0.0210(9) 0.0268(9) 0.0015(8) 0.0027(8) 0.0054(7)
C17 0.0215(9) 0.0175(8) 0.0172(7) -0.0020(10) 0.0020(7) -0.0023(7)
C18 0.0242(11) 0.0240(9) 0.0199(8) -0.0013(8) -0.0012(7) 0.0053(7)
C19 0.0273(11) 0.0186(9) 0.0258(9) 0.0039(9) -0.0000(9) 0.0024(7)
C20 0.0362(12) 0.0215(9) 0.0204(9) 0.0035(9) 0.0075(8) 0.0026(7)
C21 0.0199(10) 0.0116(8) 0.0149(8) -0.0007(8) -0.0003(7) 0.0008(7)
C22 0.0178(9) 0.0154(9) 0.0142(8) 0.0009(7) -0.0006(7) 0.0033(6)
C23 0.0222(10) 0.0144(9) 0.0147(7) 0.0029(7) 0.0004(6) -0.0014(6)
C24 0.0203(10) 0.0134(7) 0.0151(7) -0.0011(7) -0.0026(7) -0.0020(6)
C25 0.0158(9) 0.0181(9) 0.0187(8) -0.0010(7) -0.0024(7) 0.0029(7)
C26 0.0217(11) 0.0163(9) 0.0214(9) 0.0036(8) 0.0022(8) -0.0026(7)
C27 0.0216(10) 0.0132(9) 0.0169(8) -0.0002(7) -0.0031(7) -0.0016(7)

loop_
_atom_type_symbol
_atom_type_description
_atom_type_scat_dispersion_real
_atom_type_scat_dispersion_imag
_atom_type_scat_source
C C 0.018 0.009
;
International Tables for Crystallography
(1992, Vol. C, Tables 4.2.6.8 and 6.1.1.4)
;
H H 0.000 0.000
;
International Tables for Crystallography
(1992, Vol. C, Table 6.1.1.4)
;
Br Br -0.676 1.280
;
International Tables for Crystallography
(1992, Vol. C, Tables 4.2.6.8 and 6.1.1.4)
;
O O 0.049 0.032
;
International Tables for Crystallography
(1992, Vol. C, Tables 4.2.6.8 and 6.1.1.4)
;

loop_
_geom_angle_atom_site_label_1
_geom_angle_atom_site_label_2
_geom_angle_atom_site_label_3
_geom_angle
_geom_angle_publ_flag
C12 O1 C15 105.16(15) yes
C8 O3 C21 118.65(14) yes
C2 C1 C6 109.24(15) yes
C2 C1 C10 108.12(15) yes
C2 C1 C17 109.24(14) yes
C6 C1 C10 107.57(13) yes
C6 C1 C17 112.74(15) yes
C10 C1 C17 109.83(14) yes
C1 C2 C3 112.22(16) yes
C2 C3 C4 109.23(15) yes
C3 C4 C5 114.80(16) yes
C4 C5 C6 109.95(15) yes
C4 C5 C18 109.57(14) yes
C4 C5 C19 105.91(16) yes
C6 C5 C18 113.57(15) yes
C6 C5 C19 110.06(14) yes
C18 C5 C19 107.48(16) yes
C1 C6 C5 117.03(14) yes
C1 C6 C7 107.49(14) yes
C5 C6 C7 115.38(15) yes
O2 C7 C6 114.90(14) yes
O2 C7 C8 109.22(14) yes
C6 C7 C8 108.36(14) yes
O3 C8 C7 108.17(14) yes
O3 C8 C9 105.72(14) yes
C7 C8 C9 115.46(14) yes
C8 C9 C10 111.96(14) yes
C8 C9 C14 110.22(14) yes
C10 C9 C14 112.90(15) yes
C1 C10 C9 114.02(14) yes
C1 C10 C11 111.82(14) yes
C9 C10 C11 109.08(15) yes
C10 C11 C12 109.33(15) yes
O1 C12 C11 120.46(16) yes
O1 C12 C13 110.92(16) yes
C11 C12 C13 128.62(17) yes
C12 C13 C14 122.47(16) yes
C12 C13 C16 106.38(16) yes
C14 C13 C16 131.14(16) yes
C9 C14 C13 107.61(14) yes
C9 C14 C20 115.56(15) yes
C13 C14 C20 110.10(16) yes
O1 C15 C16 111.30(18) yes
C13 C16 C15 106.24(17) yes
O3 C21 O4 124.96(17) yes
O3 C21 C22 110.88(15) yes
O4 C21 C22 124.14(16) yes
C21 C22 C23 118.23(16) yes
C21 C22 C27 121.83(16) yes
C23 C22 C27 119.74(17) yes
C22 C23 C24 120.79(17) yes
C23 C24 C25 118.34(16) yes
Br1 C25 C24 119.72(13) yes
Br1 C25 C26 118.10(14) yes
C24 C25 C26 122.18(17) yes
C25 C26 C27 118.86(17) yes
C22 C27 C26 120.07(17) yes

loop_
_geom_bond_atom_site_label_1
_geom_bond_atom_site_label_2
_geom_bond_distance
_geom_bond_publ_flag
Br1 C25 1.8998(18) yes
O1 C12 1.378(2) yes
O1 C15 1.378(2) yes
O2 C7 1.433(2) yes
O3 C8 1.461(2) yes
O3 C21 1.341(2) yes
O4 C21 1.209(2) yes
C1 C2 1.541(2) yes
C1 C6 1.571(2) yes
C1 C10 1.558(2) yes
C1 C17 1.548(2) yes
C2 C3 1.525(2) yes
C3 C4 1.518(2) yes
C4 C5 1.536(2) yes
C5 C6 1.571(2) yes
C5 C18 1.535(2) yes
C5 C19 1.540(2) yes
C6 C7 1.539(2) yes
C7 C8 1.521(2) yes
C8 C9 1.527(2) yes
C9 C10 1.545(2) yes
C9 C14 1.561(2) yes
C10 C11 1.547(2) yes
C11 C12 1.477(2) yes
C12 C13 1.342(2) yes
C13 C14 1.508(2) yes
C13 C16 1.436(2) yes
C14 C20 1.538(2) yes
C15 C16 1.336(2) yes
C21 C22 1.492(2) yes
C22 C23 1.397(2) yes
C22 C27 1.389(2) yes
C23 C24 1.382(2) yes
C24 C25 1.384(2) yes
C25 C26 1.385(2) yes
C26 C27 1.389(2) yes
